data_7001783
loop_
_publ_author_name
'Won, Dong-Hoon'
'Toganoh, Motoki'
'Uno, Hidemitsu'
'Furuta, Hiroyuki'

_publ_section_title
;
 Pt(II) N-confused porphyrin: An expanded pyrrole that affords a stable
 \p-anion
;
_journal_issue 31
_journal_name_full 'Dalton Transactions'
_journal_page_first 6151
_journal_paper_doi 10.1039/b906018a
_journal_year 2009
_chemical_formula_moiety 'C44 H7 F20 N4 Pt, C16 H36 N'
_chemical_formula_sum 'C60 H43 F20 N5 Pt'
_chemical_formula_weight 1409.08
_space_group_IT_number 82
_symmetry_cell_setting tetragonal
_symmetry_Int_Tables_number 82
_symmetry_space_group_name_Hall 'I -4'
_symmetry_space_group_name_H-M 'I -4'
_atom_sites_solution_hydrogens geom
_atom_sites_solution_primary direct
_atom_sites_solution_secondary difmap
_cell_angle_alpha 90.00
_cell_angle_beta 90.00
_cell_angle_gamma 90.00
_cell_formula_units_Z 2
_cell_length_a 18.1070(6)
_cell_length_b 18.1070(6)
_cell_length_c 8.5080(6)
_cell_measurement_reflns_used 5448
_cell_measurement_temperature 223(2)
_cell_measurement_theta_max 30.42
_cell_measurement_theta_min 2.25
_cell_volume 2789.5(2)
_computing_cell_refinement 'Bruker SMART'
_computing_data_collection 'Bruker SMART'
_computing_data_reduction 'Bruker SAINT'
_computing_molecular_graphics ORTEP-3
_computing_structure_refinement 'SHELXL-97 (Sheldrick, 1997)'
_computing_structure_solution 'SHELXS-97 (Sheldrick, 1990)'
_diffrn_ambient_temperature 223(2)
_diffrn_measured_fraction_theta_full 1.000
_diffrn_measured_fraction_theta_max 1.000
_diffrn_measurement_device_type 'CCD area detector'
_diffrn_measurement_method 'phi and omega scans'
_diffrn_radiation_monochromator graphite
_diffrn_radiation_source 'fine-focus sealed tube'
_diffrn_radiation_type MoK\a
_diffrn_radiation_wavelength 0.71069
_diffrn_reflns_av_R_equivalents 0.0315
_diffrn_reflns_av_sigmaI/netI 0.0365
_diffrn_reflns_limit_h_max 17
_diffrn_reflns_limit_h_min -24
_diffrn_reflns_limit_k_max 24
_diffrn_reflns_limit_k_min -19
_diffrn_reflns_limit_l_max 11
_diffrn_reflns_limit_l_min -9
_diffrn_reflns_number 10122
_diffrn_reflns_theta_full 28.25
_diffrn_reflns_theta_max 28.25
_diffrn_reflns_theta_min 1.59
_exptl_absorpt_coefficient_mu 2.627
_exptl_absorpt_correction_T_max 0.9493
_exptl_absorpt_correction_T_min 0.4687
_exptl_absorpt_correction_type empirical
_exptl_absorpt_process_details 'SADABS, Sheldrick 1996'
_exptl_crystal_colour brown
_exptl_crystal_density_diffrn 1.679
_exptl_crystal_density_method 'not measured'
_exptl_crystal_description plate
_exptl_crystal_F_000 1392
_exptl_crystal_size_max 0.34
_exptl_crystal_size_mid 0.08
_exptl_crystal_size_min 0.02
_refine_diff_density_max 1.826
_refine_diff_density_min -0.393
_refine_diff_density_rms 0.111
_refine_ls_abs_structure_details 'Flack H D (1983), Acta Cryst. A39, 876-881'
_refine_ls_abs_structure_Flack 0.514(14)
_refine_ls_extinction_method none
_refine_ls_goodness_of_fit_ref 1.099
_refine_ls_hydrogen_treatment constr
_refine_ls_matrix_type full
_refine_ls_number_parameters 196
_refine_ls_number_reflns 3450
_refine_ls_number_restraints 300
_refine_ls_restrained_S_all 1.429
_refine_ls_R_factor_all 0.0292
_refine_ls_R_factor_gt 0.0292
_refine_ls_shift/su_max 0.000
_refine_ls_shift/su_mean 0.000
_refine_ls_structure_factor_coef Fsqd
_refine_ls_weighting_details 'calc w=1/[\s^2^(Fo^2^)+(0.0410P)^2^+0.0000P] where P=(Fo^2^+2Fc^2^)/3'
_refine_ls_weighting_scheme calc
_refine_ls_wR_factor_gt 0.0683
_refine_ls_wR_factor_ref 0.0683
_reflns_number_gt 3450
_reflns_number_total 3450
_reflns_threshold_expression >2sigma(I)
_cod_data_source_file b906018a.txt
_cod_data_source_block (Bu4N)+(Pt(NCTPFPP))-
_cod_original_formula_sum 'C60 H43 F20 N5 Pt '
_cod_database_code 7001783

loop_
_symmetry_equiv_pos_as_xyz
'x, y, z'
'y, -x, -z'
'-x, -y, z'
'-y, x, -z'
'x+1/2, y+1/2, z+1/2'
'y+1/2, -x+1/2, -z+1/2'
'-x+1/2, -y+1/2, z+1/2'
'-y+1/2, x+1/2, -z+1/2'

loop_
_atom_site_label
_atom_site_type_symbol
_atom_site_fract_x
_atom_site_fract_y
_atom_site_fract_z
_atom_site_U_iso_or_equiv
_atom_site_adp_type
_atom_site_occupancy
_atom_site_symmetry_multiplicity
_atom_site_calc_flag
_atom_site_refinement_flags
_atom_site_disorder_assembly
_atom_site_disorder_group
Pt1 Pt 0.0000 0.0000 0.5000 0.02358(9) Uani 1 4 d SU . .
F1 F 0.2741(7) -0.0605(7) 0.7695(14) 0.069(3) Uani 1 1 d DU . .
F2 F 0.4115(7) -0.1092(7) 0.7783(16) 0.091(3) Uani 1 1 d DU A .
F3 F 0.4851(2) -0.1212(3) 0.487(3) 0.096(3) Uani 1 1 d DU . .
F4 F 0.4145(6) -0.0970(8) 0.2272(14) 0.093(4) Uani 1 1 d DU A .
F5 F 0.2636(7) -0.0675(6) 0.2172(14) 0.065(3) Uani 1 1 d DU . .
N1 N 0.09397(19) 0.05828(19) 0.504(3) 0.0317(9) Uani 0.75 1 d PU A 1
C2 C 0.1774(3) 0.1532(3) 0.5408(6) 0.0423(16) Uani 0.75 1 d PU A 1
H2 H 0.1945 0.1999 0.5724 0.051 Uiso 0.75 1 calc PR A 1
C3 C 0.2167(3) 0.0907(3) 0.5352(7) 0.0430(19) Uani 0.75 1 d PU A 1
H3 H 0.2682 0.0866 0.5463 0.052 Uiso 0.75 1 calc PR A 1
N1A N 0.1774(3) 0.1532(3) 0.5408(6) 0.0423(16) Uani 0.125 1 d PU A 2
C2A C 0.09397(19) 0.05828(19) 0.504(3) 0.0317(9) Uani 0.125 1 d PU A 2
C3A C 0.2167(3) 0.0907(3) 0.5352(7) 0.0430(19) Uani 0.125 1 d PU A 2
H3A H 0.2682 0.0866 0.5463 0.052 Uiso 0.125 1 calc PR A 2
N1B N 0.2167(3) 0.0907(3) 0.5352(7) 0.0430(19) Uani 0.125 1 d PU A 3
C2B C 0.1774(3) 0.1532(3) 0.5408(6) 0.0423(16) Uani 0.125 1 d PU A 3
H2B H 0.1945 0.1999 0.5724 0.051 Uiso 0.125 1 calc PR A 3
C3B C 0.09397(19) 0.05828(19) 0.504(3) 0.0317(9) Uani 0.125 1 d PU A 3
C1 C 0.1011(3) 0.1346(3) 0.487(3) 0.043(2) Uani 1 1 d U . .
C4 C 0.1655(2) 0.0310(2) 0.509(3) 0.0366(17) Uani 1 1 d U . .
C5 C 0.1848(2) -0.0430(2) 0.498(3) 0.0352(10) Uani 1 1 d U A .
C6 C 0.2654(2) -0.0624(2) 0.494(2) 0.0376(11) Uani 1 1 d DU . .
C7 C 0.3051(8) -0.0732(5) 0.6292(17) 0.049(3) Uani 1 1 d DU A .
C8 C 0.3784(7) -0.0930(7) 0.6366(18) 0.056(4) Uani 1 1 d DU . .
C9 C 0.4135(3) -0.1012(3) 0.494(2) 0.0635(15) Uani 1 1 d DU A .
C10 C 0.3763(9) -0.0916(8) 0.356(2) 0.062(4) Uani 1 1 d DU . .
C11 C 0.3020(7) -0.0724(6) 0.3509(17) 0.045(3) Uani 1 1 d DU A .
N2 N 0.0000 0.0000 0.0000 0.0437(16) Uani 1 4 d SDU . .
C12 C 0.0558(4) 0.0403(4) 0.1057(7) 0.0523(16) Uani 1 1 d DU . .
H12A H 0.0857 0.0041 0.1630 0.063 Uiso 1 1 calc R . .
H12B H 0.0293 0.0706 0.1827 0.063 Uiso 1 1 calc R . .
C13 C 0.1074(4) 0.0907(4) 0.002(3) 0.0721(16) Uani 1 1 d DU . .
H13A H 0.1300 0.0623 -0.0830 0.087 Uiso 1 1 calc R . .
H13B H 0.0797 0.1321 -0.0426 0.087 Uiso 1 1 calc R . .
C14 C 0.1672(5) 0.1189(5) 0.1193(10) 0.071(2) Uani 1 1 d DU . .
H14A H 0.1433 0.1409 0.2114 0.085 Uiso 1 1 calc R . .
H14B H 0.1976 0.0773 0.1550 0.085 Uiso 1 1 calc R . .
C15 C 0.2156(5) 0.1760(6) 0.0384(17) 0.096(5) Uani 1 1 d DU . .
H15A H 0.2369 0.1548 -0.0560 0.144 Uiso 1 1 calc R . .
H15B H 0.2549 0.1910 0.1091 0.144 Uiso 1 1 calc R . .
H15C H 0.1860 0.2187 0.0107 0.144 Uiso 1 1 calc R . .

loop_
_atom_site_aniso_label
_atom_site_aniso_U_11
_atom_site_aniso_U_22
_atom_site_aniso_U_33
_atom_site_aniso_U_23
_atom_site_aniso_U_13
_atom_site_aniso_U_12
Pt1 0.02193(11) 0.02193(11) 0.02690(14) 0.000 0.000 0.000
F1 0.036(3) 0.108(7) 0.063(5) -0.026(4) -0.007(3) 0.010(3)
F2 0.067(6) 0.098(6) 0.108(6) 0.017(5) -0.035(5) 0.018(4)
F3 0.0330(16) 0.119(3) 0.136(8) -0.019(8) 0.000(5) 0.0313(19)
F4 0.045(5) 0.129(8) 0.104(6) 0.039(6) 0.033(5) 0.039(5)
F5 0.047(5) 0.090(5) 0.058(4) -0.002(4) 0.004(3) 0.012(4)
N1 0.0251(15) 0.0263(15) 0.044(2) -0.006(5) -0.008(5) -0.0008(11)
C2 0.031(2) 0.033(2) 0.063(5) -0.005(2) -0.005(2) -0.0057(17)
C3 0.029(2) 0.036(2) 0.063(5) 0.001(2) -0.008(2) -0.0043(17)
N1A 0.031(2) 0.033(2) 0.063(5) -0.005(2) -0.005(2) -0.0057(17)
C2A 0.0251(15) 0.0263(15) 0.044(2) -0.006(5) -0.008(5) -0.0008(11)
C3A 0.029(2) 0.036(2) 0.063(5) 0.001(2) -0.008(2) -0.0043(17)
N1B 0.029(2) 0.036(2) 0.063(5) 0.001(2) -0.008(2) -0.0043(17)
C2B 0.031(2) 0.033(2) 0.063(5) -0.005(2) -0.005(2) -0.0057(17)
C3B 0.0251(15) 0.0263(15) 0.044(2) -0.006(5) -0.008(5) -0.0008(11)
C1 0.032(2) 0.0265(18) 0.071(7) -0.004(5) 0.004(5) -0.0012(15)
C4 0.0266(17) 0.0289(18) 0.054(5) 0.001(5) -0.006(5) 0.0007(13)
C5 0.0233(17) 0.0322(19) 0.050(2) 0.011(7) 0.007(6) 0.0029(14)
C6 0.0238(17) 0.0281(18) 0.061(3) 0.003(7) -0.007(6) 0.0026(14)
C7 0.034(5) 0.050(7) 0.061(5) -0.011(5) 0.007(4) 0.003(5)
C8 0.029(5) 0.051(8) 0.089(5) -0.007(7) -0.021(4) 0.010(6)
C9 0.027(2) 0.057(3) 0.106(4) -0.003(10) 0.005(7) 0.012(2)
C10 0.043(7) 0.057(10) 0.087(6) 0.006(7) 0.013(5) 0.010(7)
C11 0.029(5) 0.038(6) 0.068(5) 0.007(4) 0.015(4) 0.007(4)
N2 0.050(2) 0.050(2) 0.030(3) 0.000 0.000 0.000
C12 0.057(4) 0.062(4) 0.038(3) 0.000(3) -0.001(3) -0.011(3)
C13 0.069(4) 0.080(4) 0.068(3) 0.000(10) 0.000(9) -0.021(3)
C14 0.061(5) 0.074(5) 0.078(5) 0.011(4) -0.003(4) -0.011(4)
C15 0.057(4) 0.102(6) 0.129(14) 0.027(7) 0.003(5) -0.025(4)

loop_
_atom_type_symbol
_atom_type_description
_atom_type_scat_dispersion_real
_atom_type_scat_dispersion_imag
_atom_type_scat_source
C C 0.0181 0.0091 'International Tables Vol C Tables 4.2.6.8 and 6.1.1.4'
H H 0.0000 0.0000 'International Tables Vol C Tables 4.2.6.8 and 6.1.1.4'
N N 0.0311 0.0180 'International Tables Vol C Tables 4.2.6.8 and 6.1.1.4'
F F 0.0727 0.0534 'International Tables Vol C Tables 4.2.6.8 and 6.1.1.4'
Pt Pt -4.5932 6.9264 'International Tables Vol C Tables 4.2.6.8 and 6.1.1.4'

loop_
_geom_angle_atom_site_label_1
_geom_angle_atom_site_label_2
_geom_angle_atom_site_label_3
_geom_angle
_geom_angle_site_symmetry_1
_geom_angle_site_symmetry_3
_geom_angle_publ_flag
C3B Pt1 C2A 0.0(2) 3 3 ?
C3B Pt1 N1 0.0(2) 3 3 ?
C2A Pt1 N1 0.0(2) 3 3 ?
C3B Pt1 N1 178.0(12) 3 . ?
C2A Pt1 N1 178.0(12) 3 . ?
N1 Pt1 N1 178.0(12) 3 . ?
C3B Pt1 N1 90.02(2) 3 2_556 ?
C2A Pt1 N1 90.02(2) 3 2_556 ?
N1 Pt1 N1 90.02(2) 3 2_556 ?
N1 Pt1 N1 90.02(2) . 2_556 ?
C3B Pt1 C2A 90.02(2) 3 2_556 ?
C2A Pt1 C2A 90.02(2) 3 2_556 ?
N1 Pt1 C2A 90.02(2) 3 2_556 ?
N1 Pt1 C2A 90.02(2) . 2_556 ?
N1 Pt1 C2A 0.0(12) 2_556 2_556 ?
C3B Pt1 C3B 90.02(2) 3 2_556 ?
C2A Pt1 C3B 90.02(2) 3 2_556 ?
N1 Pt1 C3B 90.02(2) 3 2_556 ?
N1 Pt1 C3B 90.02(2) . 2_556 ?
N1 Pt1 C3B 0.0(12) 2_556 2_556 ?
C2A Pt1 C3B 0.0(12) 2_556 2_556 ?
C3B Pt1 C3B 90.02(2) 3 4_556 ?
C2A Pt1 C3B 90.02(2) 3 4_556 ?
N1 Pt1 C3B 90.02(2) 3 4_556 ?
N1 Pt1 C3B 90.02(2) . 4_556 ?
N1 Pt1 C3B 178.0(12) 2_556 4_556 ?
C2A Pt1 C3B 178.0(12) 2_556 4_556 ?
C3B Pt1 C3B 178.0(12) 2_556 4_556 ?
C3B Pt1 C2A 90.02(2) 3 4_556 ?
C2A Pt1 C2A 90.02(2) 3 4_556 ?
N1 Pt1 C2A 90.02(2) 3 4_556 ?
N1 Pt1 C2A 90.02(2) . 4_556 ?
N1 Pt1 C2A 178.0(12) 2_556 4_556 ?
C2A Pt1 C2A 178.0(12) 2_556 4_556 ?
C3B Pt1 C2A 178.0(12) 2_556 4_556 ?
C3B Pt1 C2A 0.0(12) 4_556 4_556 ?
C3B Pt1 N1 90.02(2) 3 4_556 ?
C2A Pt1 N1 90.02(2) 3 4_556 ?
N1 Pt1 N1 90.02(2) 3 4_556 ?
N1 Pt1 N1 90.02(2) . 4_556 ?
N1 Pt1 N1 178.0(12) 2_556 4_556 ?
C2A Pt1 N1 178.0(12) 2_556 4_556 ?
C3B Pt1 N1 178.0(12) 2_556 4_556 ?
C3B Pt1 N1 0.0(12) 4_556 4_556 ?
C2A Pt1 N1 0.0(12) 4_556 4_556 ?
C4 N1 C1 105.6(4) . . ?
C4 N1 Pt1 127.3(3) . . ?
C1 N1 Pt1 126.8(3) . . ?
C3 C2 C1 106.9(5) . . ?
C3 C2 H2 126.6 . . ?
C1 C2 H2 126.6 . . ?
C2 C3 C4 107.4(5) . . ?
C2 C3 H3 126.3 . . ?
C4 C3 H3 126.3 . . ?
C5 C1 N1 124.4(6) 4_556 . ?
C5 C1 C2 121.7(10) 4_556 . ?
N1 C1 C2 106.1(8) . . ?
C5 C4 N1 125.2(5) . . ?
C5 C4 C3 125.0(5) . . ?
N1 C4 C3 109.7(5) . . ?
C4 C5 C1 124.0(5) . 2_556 ?
C4 C5 C6 118.1(4) . . ?
C1 C5 C6 117.3(4) 2_556 . ?
C7 C6 C11 117.7(5) . . ?
C7 C6 C5 121.3(16) . . ?
C11 C6 C5 121.0(15) . . ?
F1 C7 C6 120.3(13) . . ?
F1 C7 C8 114.1(14) . . ?
C6 C7 C8 125.5(12) . . ?
C7 C8 C9 115.6(11) . . ?
C7 C8 F2 121.0(14) . . ?
C9 C8 F2 123.1(13) . . ?
F3 C9 C10 117.9(18) . . ?
F3 C9 C8 121.0(17) . . ?
C10 C9 C8 121.1(5) . . ?
F4 C10 C9 117.0(14) . . ?
F4 C10 C11 120.5(14) . . ?
C9 C10 C11 122.4(13) . . ?
F5 C11 C10 123.1(13) . . ?
F5 C11 C6 119.1(12) . . ?
C10 C11 C6 117.7(12) . . ?
C12 N2 C12 110.0(2) . 4 ?
C12 N2 C12 110.0(2) . 2 ?
C12 N2 C12 108.3(5) 4 2 ?
C12 N2 C12 108.3(5) . 3 ?
C12 N2 C12 110.0(2) 4 3 ?
C12 N2 C12 110.0(2) 2 3 ?
N2 C12 C13 109.8(8) . . ?
N2 C12 H12A 109.7 . . ?
C13 C12 H12A 109.7 . . ?
N2 C12 H12B 109.7 . . ?
C13 C12 H12B 109.7 . . ?
H12A C12 H12B 108.2 . . ?
C14 C13 C12 104.3(13) . . ?
C14 C13 H13A 110.9 . . ?
C12 C13 H13A 110.9 . . ?
C14 C13 H13B 110.9 . . ?
C12 C13 H13B 110.9 . . ?
H13A C13 H13B 108.9 . . ?
C15 C14 C13 109.6(9) . . ?
C15 C14 H14A 109.8 . . ?
C13 C14 H14A 109.8 . . ?
C15 C14 H14B 109.8 . . ?
C13 C14 H14B 109.8 . . ?
H14A C14 H14B 108.2 . . ?
C14 C15 H15A 109.5 . . ?
C14 C15 H15B 109.5 . . ?
H15A C15 H15B 109.5 . . ?
C14 C15 H15C 109.5 . . ?
H15A C15 H15C 109.5 . . ?
H15B C15 H15C 109.5 . . ?

loop_
_geom_bond_atom_site_label_1
_geom_bond_atom_site_label_2
_geom_bond_distance
_geom_bond_site_symmetry_2
_geom_bond_publ_flag
Pt1 C3B 2.002(3) 3 ?
Pt1 C2A 2.002(3) 3 ?
Pt1 N1 2.002(3) 3 ?
Pt1 N1 2.002(3) . ?
Pt1 N1 2.002(3) 2_556 ?
Pt1 C2A 2.002(3) 2_556 ?
Pt1 C3B 2.002(3) 2_556 ?
Pt1 C3B 2.002(3) 4_556 ?
Pt1 C2A 2.002(3) 4_556 ?
Pt1 N1 2.002(3) 4_556 ?
F1 C7 1.339(14) . ?
F2 C8 1.378(14) . ?
F3 C9 1.348(6) . ?
F4 C10 1.300(15) . ?
F5 C11 1.336(14) . ?
N1 C4 1.388(6) . ?
N1 C1 1.396(7) . ?
C2 C3 1.337(8) . ?
C2 C1 1.493(11) . ?
C2 H2 0.9400 . ?
C3 C4 1.441(8) . ?
C3 H3 0.9400 . ?
C1 C5 1.395(6) 4_556 ?
C4 C5 1.387(7) . ?
C5 C1 1.395(6) 2_556 ?
C5 C6 1.503(5) . ?
C6 C7 1.372(16) . ?
C6 C11 1.395(16) . ?
C7 C8 1.376(14) . ?
C8 C9 1.377(16) . ?
C9 C10 1.365(16) . ?
C10 C11 1.390(15) . ?
N2 C12 1.536(6) . ?
N2 C12 1.536(6) 4 ?
N2 C12 1.536(6) 2 ?
N2 C12 1.536(6) 3 ?
C12 C13 1.575(14) . ?
C12 H12A 0.9800 . ?
C12 H12B 0.9800 . ?
C13 C14 1.555(15) . ?
C13 H13A 0.9800 . ?
C13 H13B 0.9800 . ?
C14 C15 1.522(11) . ?
C14 H14A 0.9800 . ?
C14 H14B 0.9800 . ?
C15 H15A 0.9700 . ?
C15 H15B 0.9700 . ?
C15 H15C 0.9700 . ?

loop_
_geom_torsion_atom_site_label_1
_geom_torsion_atom_site_label_2
_geom_torsion_atom_site_label_3
_geom_torsion_atom_site_label_4
_geom_torsion
_geom_torsion_site_symmetry_1
_geom_torsion_site_symmetry_2
_geom_torsion_site_symmetry_3
_geom_torsion_site_symmetry_4
_geom_torsion_publ_flag
N1 Pt1 N1 C4 -2.4(18) 2_556 . . . ?
C2A Pt1 N1 C4 -2.4(18) 2_556 . . . ?
C3B Pt1 N1 C4 -2.4(18) 2_556 . . . ?
C3B Pt1 N1 C4 180(3) 4_556 . . . ?
C2A Pt1 N1 C4 180(3) 4_556 . . . ?
N1 Pt1 N1 C4 180(3) 4_556 . . . ?
N1 Pt1 N1 C1 171(3) 2_556 . . . ?
C2A Pt1 N1 C1 171(3) 2_556 . . . ?
C3B Pt1 N1 C1 171(3) 2_556 . . . ?
C3B Pt1 N1 C1 -7.1(18) 4_556 . . . ?
C2A Pt1 N1 C1 -7.1(18) 4_556 . . . ?
N1 Pt1 N1 C1 -7.1(18) 4_556 . . . ?
C1 C2 C3 C4 -10.6(16) . . . . ?
C4 N1 C1 C5 -170(3) . . . 4_556 ?
Pt1 N1 C1 C5 16(4) . . . 4_556 ?
C4 N1 C1 C2 -20(3) . . . . ?
Pt1 N1 C1 C2 165.2(12) . . . . ?
C3 C2 C1 C5 170.1(19) . . . 4_556 ?
C3 C2 C1 N1 20(2) . . . . ?
C1 N1 C4 C5 -169(3) . . . . ?
Pt1 N1 C4 C5 6(4) . . . . ?
C1 N1 C4 C3 14(3) . . . . ?
Pt1 N1 C4 C3 -171.1(13) . . . . ?
C2 C3 C4 C5 -179(2) . . . . ?
C2 C3 C4 N1 -2(2) . . . . ?
N1 C4 C5 C1 -13(4) . . . 2_556 ?
C3 C4 C5 C1 163(2) . . . 2_556 ?
N1 C4 C5 C6 175(2) . . . . ?
C3 C4 C5 C6 -8(4) . . . . ?
C4 C5 C6 C7 88(2) . . . . ?
C1 C5 C6 C7 -84(2) 2_556 . . . ?
C4 C5 C6 C11 -94(2) . . . . ?
C1 C5 C6 C11 94(2) 2_556 . . . ?
C11 C6 C7 F1 176.3(11) . . . . ?
C5 C6 C7 F1 -5.7(10) . . . . ?
C11 C6 C7 C8 0.2(5) . . . . ?
C5 C6 C7 C8 178.2(5) . . . . ?
F1 C7 C8 C9 -175.4(11) . . . . ?
C6 C7 C8 C9 0.9(7) . . . . ?
F1 C7 C8 F2 9.8(11) . . . . ?
C6 C7 C8 F2 -173.9(12) . . . . ?
C7 C8 C9 F3 -179.3(5) . . . . ?
F2 C8 C9 F3 -4.6(15) . . . . ?
C7 C8 C9 C10 -1.4(8) . . . . ?
F2 C8 C9 C10 173.3(15) . . . . ?
F3 C9 C10 F4 -5.1(17) . . . . ?
C8 C9 C10 F4 176.9(14) . . . . ?
F3 C9 C10 C11 178.7(8) . . . . ?
C8 C9 C10 C11 0.8(12) . . . . ?
F4 C10 C11 F5 8.5(17) . . . . ?
C9 C10 C11 F5 -175.5(13) . . . . ?
F4 C10 C11 C6 -175.6(13) . . . . ?
C9 C10 C11 C6 0.4(14) . . . . ?
C7 C6 C11 F5 175.2(10) . . . . ?
C5 C6 C11 F5 -2.7(12) . . . . ?
C7 C6 C11 C10 -0.9(10) . . . . ?
C5 C6 C11 C10 -178.8(7) . . . . ?
C12 N2 C12 C13 -52.2(7) 4 . . . ?
C12 N2 C12 C13 67.1(8) 2 . . . ?
C12 N2 C12 C13 -172.5(7) 3 . . . ?
N2 C12 C13 C14 -172.3(6) . . . . ?
C12 C13 C14 C15 -173.2(8) . . . . ?
